data_4024679
loop_
_publ_author_name
'Olga Mass'
'Marcin Ptaszek'
'Masahiko Taniguchi'
'James R. Diers'
'Hooi Ling Kee'
'David F. Bocian'
'Dewey Holten'
'Jonathan S. Lindsey'

_publ_section_title
;
Synthesis and Photochemical Properties of 12-Substituted versus
13-Substituted Chlorins
;
_journal_name_full 'Journal of Organic Chemistry'
_journal_page_first 5276
_journal_page_last 5289
_journal_paper_doi 10.1021/jo900706x
_journal_volume 74
_journal_year 2009
_chemical_formula_moiety 'C40 H36 N4 O '
_chemical_formula_sum 'C40 H36 N4 O'
_chemical_formula_weight 588.74
_chemical_name_systematic ?
_space_group_IT_number 2
_symmetry_cell_setting triclinic
_symmetry_space_group_name_Hall '-P 1'
_symmetry_space_group_name_H-M 'P -1'
_cell_angle_alpha 105.8794(17)
_cell_angle_beta 91.7001(17)
_cell_angle_gamma 97.8616(16)
_cell_formula_units_Z 4
_cell_length_a 7.8310(3)
_cell_length_b 16.8429(7)
_cell_length_c 25.4999(10)
_cell_measurement_reflns_used 8522
_cell_measurement_temperature 293
_cell_measurement_theta_max 23.77
_cell_measurement_theta_min 2.36
_cell_volume 3196.6(2)
_computing_cell_refinement Apex2
_computing_data_collection Apex2
_computing_data_reduction 'NRCVAX DATRD2'
_computing_molecular_graphics NRCVAX
_computing_publication_material 'NRCVAX TABLES Jan 94 Version'
_computing_structure_refinement 'NRCVAX LSTSQ'
_computing_structure_solution SIR92
_diffrn_ambient_temperature 293
_diffrn_measured_fraction_theta_full 0.99
_diffrn_measurement_device 'Bruker-Nonius X8 Apex2'
_diffrn_measurement_method 'omega and phi scans'
_diffrn_radiation_monochromator graphite
_diffrn_radiation_source 'xray tube'
_diffrn_radiation_type 'Molybdenum K\a'
_diffrn_radiation_wavelength 0.71073
_diffrn_reflns_av_R_equivalents 0.036
_diffrn_reflns_limit_h_max 9
_diffrn_reflns_limit_h_min -9
_diffrn_reflns_limit_k_max 21
_diffrn_reflns_limit_k_min 0
_diffrn_reflns_limit_l_max 30
_diffrn_reflns_limit_l_min -31
_diffrn_reflns_number 102043
_diffrn_reflns_theta_full 26.36
_diffrn_reflns_theta_max 26.36
_diffrn_reflns_theta_min 1.86
_exptl_absorpt_coefficient_mu 0.07
_exptl_absorpt_correction_T_max 1.0000
_exptl_absorpt_correction_T_min 0.8783
_exptl_absorpt_correction_type multi-scan
_exptl_absorpt_process_details SADABS
_exptl_crystal_colour 'dark red'
_exptl_crystal_density_diffrn 1.223
_exptl_crystal_description plate
_exptl_crystal_F_000 1248.67
_exptl_crystal_size_max 0.34
_exptl_crystal_size_mid 0.06
_exptl_crystal_size_min 0.03
_refine_diff_density_max 1.47
_refine_diff_density_min -0.22
_refine_ls_goodness_of_fit_ref 2.23
_refine_ls_hydrogen_treatment constr
_refine_ls_matrix_type full
_refine_ls_number_parameters 811
_refine_ls_number_reflns 5363
_refine_ls_R_factor_all 0.086
_refine_ls_R_factor_gt 0.062
_refine_ls_shift/su_max 0.000
_refine_ls_structure_factor_coef F
_refine_ls_weighting_details '1/(\s^2^(F)+0.0005F^2^) '
_refine_ls_weighting_scheme sigma
_refine_ls_wR_factor_all 0.074
_refine_ls_wR_factor_ref 0.073
_reflns_number_gt 7582
_reflns_number_total 12918
_reflns_threshold_expression 'Inet > 1.0\s(Inet)'
_cod_data_source_file jo900706x_si_002.cif
_cod_data_source_block x06043
_cod_depositor_comments
;
 Changing the _atom_site_occupancy data item value from '.' to '1'
 for all fully occupied atom sites.

 Antanas Vaitkus,
 2017-02-19
;
_cod_original_formula_sum 'C40 H36 N4 O '
_cod_database_code 4024679

loop_
_symmetry_equiv_pos_as_xyz
x,y,z
-x,-y,-z

loop_
_atom_site_label
_atom_site_fract_x
_atom_site_fract_y
_atom_site_fract_z
_atom_site_U_iso_or_equiv
_atom_site_adp_type
_atom_site_calc_flag
_atom_site_refinement_flags
_atom_site_type_symbol
_atom_site_occupancy
O1a 0.3649(4) 0.93205(20) 0.42524(13) 0.077(2) Uani ? . O 1
N1a -0.5438(4) 0.7836(2) 0.55777(14) 0.049(2) Uani ? . N 1
N2a -0.1936(4) 0.83176(20) 0.45193(13) 0.046(2) Uani ? . N 1
N3a -0.5254(4) 0.74392(19) 0.43918(13) 0.045(2) Uani ? . N 1
N4a -0.1857(4) 0.87848(19) 0.57480(14) 0.048(2) Uani ? . N 1
C1a -0.5148(6) 0.8081(3) 0.61336(19) 0.053(3) Uani ? . C 1
C2a -0.6646(6) 0.7718(3) 0.63333(18) 0.062(3) Uani ? . C 1
C3a -0.7762(6) 0.7273(3) 0.59092(19) 0.057(3) Uani ? . C 1
C4a -0.7016(5) 0.7331(2) 0.54134(18) 0.045(3) Uani ? . C 1
C5a -0.7701(5) 0.6962(2) 0.48824(18) 0.046(3) Uani ? . C 1
C6a -0.6884(5) 0.7039(3) 0.44021(18) 0.048(3) Uani ? . C 1
C7a -0.7688(6) 0.6691(3) 0.38548(19) 0.062(3) Uani ? . C 1
C8a -0.6522(6) 0.6870(3) 0.35178(17) 0.061(3) Uani ? . C 1
C9a -0.4993(5) 0.7327(2) 0.38465(17) 0.047(3) Uani ? . C 1
C10a -0.3462(5) 0.7584(2) 0.36313(16) 0.044(3) Uani ? . C 1
C11a -0.1986(5) 0.8038(2) 0.39530(17) 0.044(3) Uani ? . C 1
C12a -0.0326(6) 0.8287(2) 0.38018(17) 0.049(3) Uani ? . C 1
C13a 0.0679(5) 0.8715(2) 0.42768(18) 0.045(3) Uani ? . C 1
C13_1a 0.2410(6) 0.9166(3) 0.45010(19) 0.054(3) Uani ? . C 1
C13_2a 0.2340(5) 0.9426(2) 0.51228(18) 0.053(3) Uani ? . C 1
C14a -0.0349(5) 0.8719(2) 0.47156(17) 0.043(3) Uani ? . C 1
C15a 0.0502(5) 0.9110(2) 0.52301(18) 0.043(3) Uani ? . C 1
C16a -0.0204(6) 0.9157(2) 0.57218(18) 0.046(3) Uani ? . C 1
C17a 0.0692(5) 0.9575(3) 0.62768(17) 0.054(3) Uani ? . C 1
C18a -0.0717(5) 0.9460(3) 0.66738(17) 0.050(3) Uani ? . C 1
C19a -0.2181(6) 0.8913(2) 0.62749(18) 0.048(3) Uani ? . C 1
C20a -0.3707(6) 0.8581(3) 0.64460(17) 0.056(3) Uani ? . C 1
C21a -0.1304(6) 1.0280(3) 0.69730(19) 0.069(3) Uani ? . C 1
C22a -0.0122(7) 0.9028(3) 0.70857(20) 0.079(4) Uani ? . C 1
C23a -0.9428(6) 0.6431(3) 0.47920(17) 0.047(3) Uani ? . C 1
C24a -1.0913(6) 0.6751(3) 0.49655(19) 0.057(3) Uani ? . C 1
C25a -1.2510(6) 0.6268(3) 0.4828(2) 0.069(4) Uani ? . C 1
C26a -1.2702(6) 0.5448(3) 0.4513(2) 0.066(4) Uani ? . C 1
C27a -1.1211(7) 0.5118(3) 0.43713(19) 0.070(3) Uani ? . C 1
C28a -0.9613(6) 0.5593(3) 0.45018(19) 0.063(3) Uani ? . C 1
C29a -1.4468(7) 0.4941(4) 0.4315(2) 0.110(5) Uani ? . C 1
C30a -0.3327(5) 0.7342(3) 0.30238(17) 0.044(3) Uani ? . C 1
C31a -0.3735(5) 0.7870(3) 0.27158(19) 0.050(3) Uani ? . C 1
C32a -0.3520(6) 0.7634(3) 0.2160(2) 0.060(3) Uani ? . C 1
C33a -0.2923(6) 0.6905(3) 0.18981(18) 0.057(3) Uani ? . C 1
C34a -0.2548(5) 0.6402(3) 0.22140(20) 0.056(3) Uani ? . C 1
C35a -0.2759(5) 0.6593(3) 0.27711(18) 0.050(3) Uani ? . C 1
C36a -0.4448(7) 0.8665(3) 0.29713(20) 0.076(4) Uani ? . C 1
C37a -0.2732(7) 0.6661(3) 0.12939(19) 0.083(4) Uani ? . C 1
C38a -0.2389(6) 0.5982(3) 0.30860(20) 0.074(4) Uani ? . C 1
H1na -0.473 0.798 0.536 0.0582 Uiso ? . H 1
H2na -0.279 0.825 0.471 0.0541 Uiso ? . H 1
H2a -0.683 0.778 0.671 0.0699 Uiso ? . H 1
H3a -0.887 0.697 0.594 0.0666 Uiso ? . H 1
H7a -0.884 0.639 0.375 0.0698 Uiso ? . H 1
H8a -0.668 0.672 0.313 0.0676 Uiso ? . H 1
H12a 0.004 0.818 0.344 0.0595 Uiso ? . H 1
H13_2aa 0.259 1.002 0.526 0.0612 Uiso ? . H 1
H13_2ab 0.316 0.918 0.529 0.0612 Uiso ? . H 1
H17aa 0.167 0.931 0.634 0.0613 Uiso ? . H 1
H17ab 0.107 1.016 0.632 0.0613 Uiso ? . H 1
H20a -0.378 0.871 0.683 0.0644 Uiso ? . H 1
H21aa -0.173(3) 1.0533(8) 0.6711(3) 0.0744 Uiso ? . H 1
H21ab -0.0345(11) 1.0650(6) 0.7193(8) 0.0744 Uiso ? . H 1
H21ac -0.220(2) 1.0174(4) 0.7203(8) 0.0744 Uiso ? . H 1
H22aa 0.019(3) 0.8498(8) 0.6894(3) 0.0903 Uiso ? . H 1
H22ab -0.1040(14) 0.8943(15) 0.7315(7) 0.0903 Uiso ? . H 1
H22ac 0.086(2) 0.9370(9) 0.7307(7) 0.0903 Uiso ? . H 1
H24a -1.083 0.732 0.519 0.0670 Uiso ? . H 1
H25a -1.352 0.651 0.495 0.0807 Uiso ? . H 1
H27a -1.129 0.454 0.417 0.0756 Uiso ? . H 1
H28a -0.861 0.534 0.439 0.0707 Uiso ? . H 1
H29aa -1.4508(16) 0.4401(7) 0.4375(12) 0.1130 Uiso ? . H 1
H29ab -1.4677(19) 0.4877(17) 0.3931(4) 0.1130 Uiso ? . H 1
H29ac -1.5338(7) 0.5223(11) 0.4512(10) 0.1130 Uiso ? . H 1
H32a -0.381 0.799 0.195 0.0707 Uiso ? . H 1
H34a -0.212 0.589 0.204 0.0625 Uiso ? . H 1
H36aa -0.393(3) 0.8911(9) 0.3336(4) 0.0864 Uiso ? . H 1
H36ab -0.5677(7) 0.8540(5) 0.2983(10) 0.0864 Uiso ? . H 1
H36ac -0.419(3) 0.9050(7) 0.2758(6) 0.0864 Uiso ? . H 1
H37aa -0.1676(18) 0.6434(15) 0.1220(3) 0.0896 Uiso ? . H 1
H37ab -0.271(3) 0.7144(6) 0.1163(3) 0.0896 Uiso ? . H 1
H37ac -0.3692(19) 0.6249(13) 0.1113(2) 0.0896 Uiso ? . H 1
H38aa -0.175(3) 0.6280(5) 0.3426(5) 0.0852 Uiso ? . H 1
H38ab -0.173(3) 0.5585(10) 0.2874(5) 0.0852 Uiso ? . H 1
H38ac -0.3462(8) 0.5693(11) 0.3158(9) 0.0852 Uiso ? . H 1
O1b 0.5064(4) 0.2701(2) 0.00963(15) 0.090(3) Uani ? . O 1
N1b 1.3487(4) 0.1366(2) 0.15483(14) 0.048(2) Uani ? . N 1
N2b 1.0365(4) 0.2667(2) 0.09187(13) 0.048(2) Uani ? . N 1
N3b 1.3606(4) 0.30638(19) 0.14502(13) 0.043(2) Uani ? . N 1
N4b 0.9982(4) 0.0871(2) 0.09675(14) 0.050(2) Uani ? . N 1
C1b 1.3057(6) 0.0557(3) 0.15671(18) 0.050(3) Uani ? . C 1
C2b 1.4408(6) 0.0416(3) 0.18935(19) 0.055(3) Uani ? . C 1
C3b 1.5579(5) 0.1117(3) 0.20653(18) 0.052(3) Uani ? . C 1
C4b 1.5024(5) 0.1741(3) 0.18518(16) 0.043(3) Uani ? . C 1
C5b 1.5846(5) 0.2552(2) 0.19187(16) 0.042(3) Uani ? . C 1
C6b 1.5208(5) 0.3155(2) 0.17027(16) 0.044(3) Uani ? . C 1
C7b 1.6161(5) 0.3971(3) 0.17382(18) 0.051(3) Uani ? . C 1
C8b 1.5105(5) 0.4378(3) 0.15268(18) 0.053(3) Uani ? . C 1
C9b 1.3510(5) 0.3825(3) 0.13495(16) 0.045(3) Uani ? . C 1
C10b 1.2054(5) 0.4053(2) 0.11266(16) 0.043(3) Uani ? . C 1
C11b 1.0542(5) 0.3501(3) 0.09168(16) 0.044(3) Uani ? . C 1
C12b 0.8984(5) 0.3623(3) 0.06835(17) 0.050(3) Uani ? . C 1
C13b 0.7909(5) 0.2867(3) 0.05456(17) 0.050(3) Uani ? . C 1
C13_1b 0.6204(6) 0.2437(3) 0.03011(19) 0.062(3) Uani ? . C 1
C13_2b 0.6101(6) 0.1529(3) 0.03340(18) 0.063(3) Uani ? . C 1
C14b 0.8776(5) 0.2290(3) 0.07012(16) 0.045(3) Uani ? . C 1
C15b 0.7824(5) 0.1490(3) 0.05967(17) 0.051(3) Uani ? . C 1
C16b 0.8377(6) 0.0820(3) 0.07197(17) 0.052(3) Uani ? . C 1
C17b 0.7367(6) -0.0042(3) 0.06163(19) 0.068(3) Uani ? . C 1
C18b 0.8559(5) -0.0532(3) 0.08411(17) 0.052(3) Uani ? . C 1
C19b 1.0145(6) 0.0136(3) 0.10512(17) 0.050(3) Uani ? . C 1
C20b 1.1578(6) -0.0004(2) 0.13236(19) 0.056(3) Uani ? . C 1
C21b 0.9002(7) -0.1269(3) 0.0400(2) 0.087(4) Uani ? . C 1
C22b 0.7794(6) -0.0832(3) 0.1311(2) 0.079(4) Uani ? . C 1
C23b 1.7548(5) 0.2822(2) 0.22449(17) 0.042(3) Uani ? . C 1
C24b 1.8948(6) 0.2408(3) 0.20942(17) 0.048(3) Uani ? . C 1
C25b 2.0530(6) 0.2698(3) 0.2386(2) 0.061(4) Uani ? . C 1
C26b 2.0781(6) 0.3400(3) 0.2830(2) 0.064(3) Uani ? . C 1
C27b 1.9382(7) 0.3800(3) 0.29825(18) 0.063(3) Uani ? . C 1
C28b 1.7794(5) 0.3523(3) 0.27001(18) 0.052(3) Uani ? . C 1
C29b 2.2533(7) 0.3720(4) 0.3136(3) 0.113(5) Uani ? . C 1
C30b 1.2109(5) 0.4949(3) 0.11311(18) 0.044(3) Uani ? . C 1
C31b 1.2403(5) 0.5198(3) 0.06601(19) 0.055(3) Uani ? . C 1
C32b 1.2485(6) 0.6040(4) 0.0693(2) 0.072(4) Uani ? . C 1
C33b 1.2274(6) 0.6625(3) 0.1170(3) 0.074(4) Uani ? . C 1
C34b 1.1981(6) 0.6368(3) 0.1630(2) 0.070(4) Uani ? . C 1
C35b 1.1885(5) 0.5527(3) 0.16211(19) 0.054(3) Uani ? . C 1
C36b 1.2639(7) 0.4593(3) 0.0128(2) 0.082(4) Uani ? . C 1
C37b 1.2378(8) 0.7542(3) 0.1200(3) 0.122(6) Uani ? . C 1
C38b 1.1583(6) 0.5273(3) 0.2138(2) 0.077(4) Uani ? . C 1
H1nb 1.288 0.161 0.137 0.0582 Uiso ? . H 1
H2nb 1.114 0.243 0.104 0.0580 Uiso ? . H 1
H2b 1.449 -0.010 0.198 0.0680 Uiso ? . H 1
H3b 1.661 0.118 0.230 0.0627 Uiso ? . H 1
H7b 1.733 0.418 0.189 0.0597 Uiso ? . H 1
H8b 1.537 0.494 0.150 0.0632 Uiso ? . H 1
H12b 0.872 0.414 0.063 0.0613 Uiso ? . H 1
H13_2ba 0.591 0.114 -0.002 0.0713 Uiso ? . H 1
H13_2bb 0.518 0.141 0.055 0.0713 Uiso ? . H 1
H17ba 0.632 -0.002 0.080 0.0736 Uiso ? . H 1
H17bb 0.709 -0.029 0.023 0.0736 Uiso ? . H 1
H20b 1.155 -0.056 0.135 0.0649 Uiso ? . H 1
H21ba 0.944(3) -0.1080(5) 0.0100(5) 0.0893 Uiso ? . H 1
H21bb 0.7984(11) -0.1674(8) 0.0274(8) 0.0893 Uiso ? . H 1
H21bc 0.987(3) -0.1517(11) 0.0547(4) 0.0893 Uiso ? . H 1
H22ba 0.761(3) -0.0358(4) 0.1603(5) 0.0890 Uiso ? . H 1
H22bb 0.8578(17) -0.1137(14) 0.1442(7) 0.0890 Uiso ? . H 1
H22bc 0.6711(17) -0.1187(14) 0.1184(4) 0.0890 Uiso ? . H 1
H24b 1.882 0.192 0.179 0.0581 Uiso ? . H 1
H25b 2.149 0.241 0.228 0.0735 Uiso ? . H 1
H27b 1.952 0.429 0.329 0.0688 Uiso ? . H 1
H28b 1.684 0.381 0.282 0.0610 Uiso ? . H 1
H29ba 2.2392(11) 0.3880(19) 0.3522(2) 0.1176 Uiso ? . H 1
H29bb 2.3070(18) 0.4196(12) 0.3031(10) 0.1176 Uiso ? . H 1
H29bc 2.3249(15) 0.3289(8) 0.3052(10) 0.1176 Uiso ? . H 1
H32b 1.269 0.622 0.037 0.0847 Uiso ? . H 1
H34b 1.184 0.678 0.197 0.0761 Uiso ? . H 1
H36ba 1.329(3) 0.4183(10) 0.0193(3) 0.0938 Uiso ? . H 1
H36bb 1.325(3) 0.4884(5) -0.0102(5) 0.0938 Uiso ? . H 1
H36bc 1.1530(8) 0.4321(13) -0.0048(6) 0.0938 Uiso ? . H 1
H37ba 1.206(4) 0.7840(5) 0.1553(6) 0.1337 Uiso ? . H 1
H37bb 1.160(3) 0.7605(5) 0.0921(9) 0.1337 Uiso ? . H 1
H37bc 1.3536(14) 0.7763(6) 0.1148(15) 0.1337 Uiso ? . H 1
H38ba 1.079(3) 0.4761(9) 0.2055(3) 0.0858 Uiso ? . H 1
H38bb 1.111(3) 0.5702(8) 0.2396(4) 0.0858 Uiso ? . H 1
H38bc 1.2661(9) 0.5195(15) 0.2291(6) 0.0858 Uiso ? . H 1

loop_
_atom_site_aniso_label
_atom_site_aniso_U_11
_atom_site_aniso_U_22
_atom_site_aniso_U_33
_atom_site_aniso_U_12
_atom_site_aniso_U_13
_atom_site_aniso_U_23
_atom_site_aniso_type_symbol
O1a 0.052(2) 0.091(3) 0.077(2) -0.0128(18) 0.0110(18) 0.0175(20) O
N1a 0.051(2) 0.051(2) 0.044(3) -0.0022(19) 0.0085(18) 0.0127(19) N
N2a 0.044(2) 0.052(2) 0.036(2) -0.0013(18) 0.0055(17) 0.0090(18) N
N3a 0.041(2) 0.051(2) 0.041(2) 0.0004(18) 0.0041(17) 0.0119(18) N
N4a 0.053(3) 0.043(2) 0.044(3) 0.0025(19) 0.0018(18) 0.0091(18) N
C1a 0.061(3) 0.051(3) 0.043(3) 0.003(3) 0.012(3) 0.009(2) C
C2a 0.071(3) 0.064(3) 0.044(3) 0.001(3) 0.015(3) 0.010(3) C
C3a 0.060(3) 0.054(3) 0.056(3) 0.002(2) 0.016(3) 0.017(3) C
C4a 0.046(3) 0.038(3) 0.050(3) 0.001(2) 0.008(2) 0.011(2) C
C5a 0.043(3) 0.043(3) 0.051(3) 0.004(2) 0.006(2) 0.011(2) C
C6a 0.046(3) 0.049(3) 0.046(3) 0.001(2) 0.001(2) 0.010(2) C
C7a 0.044(3) 0.079(3) 0.056(3) -0.009(2) -0.002(3) 0.017(3) C
C8a 0.054(3) 0.077(3) 0.042(3) -0.008(3) -0.006(3) 0.012(3) C
C9a 0.049(3) 0.046(3) 0.042(3) -0.001(2) 0.001(2) 0.010(2) C
C10a 0.049(3) 0.041(3) 0.041(3) 0.003(2) 0.000(2) 0.011(2) C
C11a 0.049(3) 0.044(3) 0.039(3) 0.000(2) 0.007(2) 0.012(2) C
C12a 0.054(3) 0.047(3) 0.048(3) 0.003(2) 0.009(2) 0.016(2) C
C13a 0.048(3) 0.038(3) 0.045(3) 0.002(2) 0.001(3) 0.010(2) C
C13_1a 0.046(3) 0.050(3) 0.066(4) 0.001(2) 0.004(3) 0.018(3) C
C13_2a 0.054(3) 0.045(3) 0.055(3) 0.005(2) -0.005(2) 0.009(2) C
C14a 0.042(3) 0.038(3) 0.045(3) -0.003(2) 0.000(3) 0.011(2) C
C15a 0.042(3) 0.037(3) 0.046(3) -0.002(2) -0.001(2) 0.009(2) C
C16a 0.052(3) 0.036(3) 0.046(3) 0.005(2) -0.004(2) 0.007(2) C
C17a 0.055(3) 0.051(3) 0.048(3) 0.004(2) -0.006(2) 0.005(2) C
C18a 0.058(3) 0.050(3) 0.040(3) 0.005(2) -0.005(2) 0.010(2) C
C19a 0.058(3) 0.042(3) 0.041(3) 0.005(2) 0.000(2) 0.008(2) C
C20a 0.068(3) 0.058(3) 0.038(3) 0.003(3) 0.004(3) 0.007(2) C
C21a 0.078(3) 0.054(3) 0.060(3) -0.002(3) 0.004(3) 0.000(3) C
C22a 0.092(4) 0.086(4) 0.063(3) 0.016(3) -0.011(3) 0.028(3) C
C23a 0.050(3) 0.043(3) 0.048(3) 0.002(2) 0.005(2) 0.016(2) C
C24a 0.046(3) 0.047(3) 0.078(3) 0.009(3) 0.010(3) 0.018(2) C
C25a 0.050(3) 0.068(4) 0.094(4) 0.011(3) 0.009(3) 0.031(3) C
C26a 0.055(4) 0.081(4) 0.060(3) -0.013(3) -0.002(3) 0.028(3) C
C27a 0.081(4) 0.050(3) 0.066(4) -0.012(3) 0.011(3) 0.003(3) C
C28a 0.063(3) 0.050(3) 0.069(3) 0.004(3) 0.016(3) 0.006(3) C
C29a 0.078(4) 0.129(5) 0.100(5) -0.042(4) -0.014(3) 0.027(4) C
C30a 0.043(3) 0.047(3) 0.039(3) -0.001(2) 0.002(2) 0.007(3) C
C31a 0.050(3) 0.053(3) 0.048(3) 0.004(2) 0.001(2) 0.018(3) C
C32a 0.065(3) 0.066(4) 0.052(4) -0.001(3) 0.002(3) 0.025(3) C
C33a 0.053(3) 0.072(4) 0.040(3) -0.008(3) 0.004(2) 0.012(3) C
C34a 0.056(3) 0.057(3) 0.044(3) 0.001(2) 0.002(2) -0.001(3) C
C35a 0.050(3) 0.047(3) 0.047(3) -0.002(2) 0.001(2) 0.010(3) C
C36a 0.094(4) 0.069(3) 0.067(4) 0.023(3) 0.000(3) 0.019(3) C
C37a 0.087(4) 0.104(4) 0.049(4) 0.001(3) 0.008(3) 0.012(3) C
C38a 0.091(4) 0.061(3) 0.069(4) 0.018(3) 0.003(3) 0.015(3) C
O1b 0.054(2) 0.108(3) 0.111(3) -0.005(2) -0.028(2) 0.049(2) O
N1b 0.046(2) 0.042(2) 0.057(2) 0.0045(18) -0.0038(19) 0.0174(19) N
N2b 0.043(2) 0.046(2) 0.055(2) 0.0007(19) -0.0097(18) 0.0164(19) N
N3b 0.042(2) 0.037(2) 0.049(2) 0.0028(17) -0.0042(18) 0.0152(17) N
N4b 0.053(3) 0.039(2) 0.052(2) -0.0036(19) 0.0026(20) 0.0089(19) N
C1b 0.054(3) 0.035(3) 0.062(3) 0.008(3) 0.012(3) 0.012(2) C
C2b 0.054(3) 0.049(3) 0.071(3) 0.017(3) 0.009(3) 0.028(3) C
C3b 0.049(3) 0.050(3) 0.059(3) 0.008(3) 0.004(2) 0.018(3) C
C4b 0.044(3) 0.041(3) 0.046(3) 0.009(2) 0.003(2) 0.015(2) C
C5b 0.041(3) 0.042(3) 0.042(3) 0.011(2) 0.001(2) 0.010(2) C
C6b 0.039(3) 0.044(3) 0.047(3) 0.002(2) -0.003(2) 0.011(2) C
C7b 0.037(3) 0.045(3) 0.068(3) -0.004(2) -0.007(2) 0.017(2) C
C8b 0.046(3) 0.044(3) 0.069(3) -0.001(2) -0.005(2) 0.022(2) C
C9b 0.040(3) 0.044(3) 0.047(3) -0.001(2) -0.004(2) 0.010(2) C
C10b 0.043(3) 0.041(3) 0.042(3) 0.000(2) -0.001(2) 0.012(2) C
C11b 0.049(3) 0.041(3) 0.042(3) 0.004(2) -0.005(2) 0.012(2) C
C12b 0.044(3) 0.058(3) 0.052(3) 0.009(2) -0.007(2) 0.021(2) C
C13b 0.041(3) 0.058(3) 0.048(3) -0.002(3) -0.006(2) 0.017(2) C
C13_1b 0.046(3) 0.080(4) 0.060(3) -0.001(3) -0.009(3) 0.024(3) C
C13_2b 0.052(3) 0.076(4) 0.056(3) -0.011(3) -0.010(2) 0.019(3) C
C14b 0.040(3) 0.050(3) 0.041(3) -0.004(3) -0.007(2) 0.010(2) C
C15b 0.046(3) 0.054(3) 0.048(3) -0.003(3) -0.004(2) 0.012(2) C
C16b 0.044(3) 0.053(3) 0.048(3) -0.014(3) -0.003(2) 0.004(2) C
C17b 0.067(3) 0.055(3) 0.069(3) -0.016(3) -0.004(3) 0.010(3) C
C18b 0.055(3) 0.041(3) 0.053(3) -0.003(2) 0.006(2) 0.006(2) C
C19b 0.054(3) 0.038(3) 0.051(3) -0.006(2) 0.007(2) 0.004(2) C
C20b 0.063(3) 0.034(3) 0.068(3) 0.000(3) 0.007(3) 0.011(2) C
C21b 0.091(4) 0.066(3) 0.081(4) -0.007(3) 0.013(3) -0.009(3) C
C22b 0.064(3) 0.085(4) 0.088(4) -0.004(3) 0.018(3) 0.032(3) C
C23b 0.042(3) 0.043(3) 0.044(3) 0.008(2) 0.003(2) 0.016(2) C
C24b 0.044(3) 0.052(3) 0.048(3) 0.010(2) -0.001(2) 0.016(2) C
C25b 0.044(3) 0.075(4) 0.071(4) 0.015(3) 0.011(3) 0.032(3) C
C26b 0.049(3) 0.076(4) 0.062(4) -0.003(3) -0.011(3) 0.021(3) C
C27b 0.061(3) 0.065(3) 0.051(3) -0.004(3) -0.009(3) 0.005(3) C
C28b 0.053(3) 0.050(3) 0.050(3) 0.010(2) 0.004(2) 0.009(3) C
C29b 0.068(4) 0.144(6) 0.111(5) -0.003(4) -0.037(4) 0.026(4) C
C30b 0.041(3) 0.041(3) 0.049(3) 0.000(2) -0.010(2) 0.012(3) C
C31b 0.053(3) 0.056(3) 0.059(4) -0.001(2) -0.008(2) 0.024(3) C
C32b 0.068(4) 0.071(4) 0.086(4) 0.000(3) -0.014(3) 0.044(4) C
C33b 0.069(4) 0.050(4) 0.111(5) 0.005(3) -0.018(3) 0.039(4) C
C34b 0.066(3) 0.047(4) 0.085(4) 0.008(3) -0.008(3) 0.003(3) C
C35b 0.052(3) 0.046(3) 0.060(4) 0.005(2) -0.009(2) 0.012(3) C
C36b 0.094(4) 0.096(4) 0.059(4) -0.001(3) 0.008(3) 0.032(3) C
C37b 0.124(5) 0.064(4) 0.187(7) 0.007(4) -0.024(5) 0.055(4) C
C38b 0.088(4) 0.070(3) 0.066(4) 0.013(3) 0.002(3) 0.009(3) C

loop_
_atom_type_symbol
_atom_type_description
_atom_type_scat_dispersion_real
_atom_type_scat_dispersion_imag
_atom_type_scat_source
C ? 0.003 0.002 'International Tables Vol. IV Table 2.2B'
H ? 0.000 0.000 'International Tables Vol. IV Table 2.2B'
N ? 0.006 0.003 'International Tables Vol. IV Table 2.2B'
O ? 0.011 0.006 'International Tables Vol. IV Table 2.2B'

loop_
_geom_angle_atom_site_label_1
_geom_angle_atom_site_label_2
_geom_angle_atom_site_label_3
_geom_angle
_geom_angle_site_symmetry_1
_geom_angle_site_symmetry_2
_geom_angle_site_symmetry_3
_geom_angle_publ_flag
C1a N1a C4a 111.6(3) ? ? ? ?
C11a N2a C14a 109.5(3) ? ? ? ?
C6a N3a C9a 105.2(3) ? ? ? ?
C16a N4a C19a 108.4(3) ? ? ? ?
N1a C1a C2a 105.4(4) ? ? ? ?
N1a C1a C20a 128.1(4) ? ? ? ?
C2a C1a C20a 126.5(4) ? ? ? ?
C1a C2a C3a 109.5(4) ? ? ? ?
C2a C3a C4a 108.4(4) ? ? ? ?
N1a C4a C3a 105.1(4) ? ? ? ?
N1a C4a C5a 126.9(4) ? ? ? ?
C3a C4a C5a 128.0(4) ? ? ? ?
C4a C5a C6a 125.4(4) ? ? ? ?
C4a C5a C23a 118.6(4) ? ? ? ?
C6a C5a C23a 116.0(4) ? ? ? ?
N3a C6a C5a 125.4(4) ? ? ? ?
N3a C6a C7a 110.7(4) ? ? ? ?
C5a C6a C7a 123.9(4) ? ? ? ?
C6a C7a C8a 106.5(4) ? ? ? ?
C7a C8a C9a 107.6(4) ? ? ? ?
N3a C9a C8a 110.0(4) ? ? ? ?
N3a C9a C10a 126.1(4) ? ? ? ?
C8a C9a C10a 123.8(4) ? ? ? ?
C9a C10a C11a 123.6(4) ? ? ? ?
C9a C10a C30a 119.7(4) ? ? ? ?
C11a C10a C30a 116.7(3) ? ? ? ?
N2a C11a C10a 122.9(4) ? ? ? ?
N2a C11a C12a 106.8(3) ? ? ? ?
C10a C11a C12a 130.3(4) ? ? ? ?
C11a C12a C13a 107.4(4) ? ? ? ?
C12a C13a C13_1a 144.6(4) ? ? ? ?
C12a C13a C14a 107.6(4) ? ? ? ?
C13_1a C13a C14a 107.8(4) ? ? ? ?
O1a C13_1a C13a 128.0(4) ? ? ? ?
O1a C13_1a C13_2a 125.8(4) ? ? ? ?
C13a C13_1a C13_2a 106.2(4) ? ? ? ?
C13_1a C13_2a C15a 105.6(3) ? ? ? ?
N2a C14a C13a 108.7(4) ? ? ? ?
N2a C14a C15a 136.7(4) ? ? ? ?
C13a C14a C15a 114.6(4) ? ? ? ?
C13_2a C15a C14a 105.8(4) ? ? ? ?
C13_2a C15a C16a 128.7(4) ? ? ? ?
C14a C15a C16a 125.5(4) ? ? ? ?
N4a C16a C15a 121.4(4) ? ? ? ?
N4a C16a C17a 112.5(4) ? ? ? ?
C15a C16a C17a 126.1(4) ? ? ? ?
C16a C17a C18a 103.7(3) ? ? ? ?
C17a C18a C19a 100.9(3) ? ? ? ?
C17a C18a C21a 112.5(3) ? ? ? ?
C17a C18a C22a 111.6(4) ? ? ? ?
C19a C18a C21a 109.4(4) ? ? ? ?
C19a C18a C22a 112.1(4) ? ? ? ?
C21a C18a C22a 110.0(4) ? ? ? ?
N4a C19a C18a 114.2(4) ? ? ? ?
N4a C19a C20a 123.2(4) ? ? ? ?
C18a C19a C20a 122.6(4) ? ? ? ?
C1a C20a C19a 129.1(4) ? ? ? ?
C5a C23a C24a 122.3(4) ? ? ? ?
C5a C23a C28a 120.5(4) ? ? ? ?
C24a C23a C28a 117.2(4) ? ? ? ?
C23a C24a C25a 121.0(4) ? ? ? ?
C24a C25a C26a 121.7(4) ? ? ? ?
C25a C26a C27a 116.9(4) ? ? ? ?
C25a C26a C29a 121.7(5) ? ? ? ?
C27a C26a C29a 121.3(5) ? ? ? ?
C26a C27a C28a 121.9(4) ? ? ? ?
C23a C28a C27a 121.1(4) ? ? ? ?
C10a C30a C31a 120.5(4) ? ? ? ?
C10a C30a C35a 119.3(4) ? ? ? ?
C31a C30a C35a 120.2(4) ? ? ? ?
C30a C31a C32a 118.3(4) ? ? ? ?
C30a C31a C36a 121.6(4) ? ? ? ?
C32a C31a C36a 120.0(4) ? ? ? ?
C31a C32a C33a 123.0(4) ? ? ? ?
C32a C33a C34a 116.8(4) ? ? ? ?
C32a C33a C37a 121.7(5) ? ? ? ?
C34a C33a C37a 121.4(5) ? ? ? ?
C33a C34a C35a 123.2(4) ? ? ? ?
C30a C35a C34a 118.4(4) ? ? ? ?
C30a C35a C38a 121.8(4) ? ? ? ?
C34a C35a C38a 119.8(4) ? ? ? ?
C1b N1b C4b 111.3(3) ? ? ? ?
C11b N2b C14b 108.5(3) ? ? ? ?
C6b N3b C9b 104.9(3) ? ? ? ?
C16b N4b C19b 109.1(3) ? ? ? ?
N1b C1b C2b 105.4(4) ? ? ? ?
N1b C1b C20b 127.3(4) ? ? ? ?
C2b C1b C20b 127.2(4) ? ? ? ?
C1b C2b C3b 109.5(4) ? ? ? ?
C2b C3b C4b 108.7(4) ? ? ? ?
N1b C4b C3b 105.2(3) ? ? ? ?
N1b C4b C5b 126.7(4) ? ? ? ?
C3b C4b C5b 128.1(4) ? ? ? ?
C4b C5b C6b 125.5(4) ? ? ? ?
C4b C5b C23b 118.0(4) ? ? ? ?
C6b C5b C23b 116.5(3) ? ? ? ?
N3b C6b C5b 125.3(3) ? ? ? ?
N3b C6b C7b 110.4(4) ? ? ? ?
C5b C6b C7b 124.3(4) ? ? ? ?
C6b C7b C8b 106.9(4) ? ? ? ?
C7b C8b C9b 107.3(4) ? ? ? ?
N3b C9b C8b 110.4(4) ? ? ? ?
N3b C9b C10b 126.0(3) ? ? ? ?
C8b C9b C10b 123.5(4) ? ? ? ?
C9b C10b C11b 123.7(4) ? ? ? ?
C9b C10b C30b 118.1(3) ? ? ? ?
C11b C10b C30b 118.2(4) ? ? ? ?
N2b C11b C10b 121.6(4) ? ? ? ?
N2b C11b C12b 107.3(3) ? ? ? ?
C10b C11b C12b 131.1(4) ? ? ? ?
C11b C12b C13b 107.1(4) ? ? ? ?
C12b C13b C13_1b 144.2(5) ? ? ? ?
C12b C13b C14b 108.0(4) ? ? ? ?
C13_1b C13b C14b 107.7(4) ? ? ? ?
O1b C13_1b C13b 129.3(5) ? ? ? ?
O1b C13_1b C13_2b 124.4(4) ? ? ? ?
C13b C13_1b C13_2b 106.3(4) ? ? ? ?
C13_1b C13_2b C15b 105.2(4) ? ? ? ?
N2b C14b C13b 108.9(4) ? ? ? ?
N2b C14b C15b 136.4(4) ? ? ? ?
C13b C14b C15b 114.7(4) ? ? ? ?
C13_2b C15b C14b 106.2(4) ? ? ? ?
C13_2b C15b C16b 128.0(4) ? ? ? ?
C14b C15b C16b 125.8(4) ? ? ? ?
N4b C16b C15b 122.2(4) ? ? ? ?
N4b C16b C17b 111.1(4) ? ? ? ?
C15b C16b C17b 126.6(4) ? ? ? ?
C16b C17b C18b 105.0(4) ? ? ? ?
C17b C18b C19b 101.0(3) ? ? ? ?
C17b C18b C21b 112.0(4) ? ? ? ?
C17b C18b C22b 111.9(4) ? ? ? ?
C19b C18b C21b 111.4(4) ? ? ? ?
C19b C18b C22b 110.5(4) ? ? ? ?
C21b C18b C22b 109.8(4) ? ? ? ?
N4b C19b C18b 113.8(4) ? ? ? ?
N4b C19b C20b 123.5(4) ? ? ? ?
C18b C19b C20b 122.7(4) ? ? ? ?
C1b C20b C19b 128.9(4) ? ? ? ?
C5b C23b C24b 121.3(4) ? ? ? ?
C5b C23b C28b 120.7(4) ? ? ? ?
C24b C23b C28b 117.9(4) ? ? ? ?
C23b C24b C25b 120.0(4) ? ? ? ?
C24b C25b C26b 122.1(4) ? ? ? ?
C25b C26b C27b 117.6(4) ? ? ? ?
C25b C26b C29b 121.3(5) ? ? ? ?
C27b C26b C29b 121.0(5) ? ? ? ?
C26b C27b C28b 121.4(4) ? ? ? ?
C23b C28b C27b 120.9(4) ? ? ? ?
C10b C30b C31b 121.0(4) ? ? ? ?
C10b C30b C35b 118.2(4) ? ? ? ?
C31b C30b C35b 120.8(4) ? ? ? ?
C30b C31b C32b 118.4(4) ? ? ? ?
C30b C31b C36b 122.0(4) ? ? ? ?
C32b C31b C36b 119.6(4) ? ? ? ?
C31b C32b C33b 122.2(5) ? ? ? ?
C32b C33b C34b 118.7(4) ? ? ? ?
C32b C33b C37b 121.7(6) ? ? ? ?
C34b C33b C37b 119.7(6) ? ? ? ?
C33b C34b C35b 121.7(5) ? ? ? ?
C30b C35b C34b 118.3(4) ? ? ? ?
C30b C35b C38b 121.8(4) ? ? ? ?
C34b C35b C38b 119.9(4) ? ? ? ?

loop_
_geom_bond_atom_site_label_1
_geom_bond_atom_site_label_2
_geom_bond_distance
_geom_bond_site_symmetry_1
_geom_bond_site_symmetry_2
_geom_bond_publ_flag
O1a C13_1a 1.212(6) ? ? ?
N1a C1a 1.366(6) ? ? ?
N1a C4a 1.383(5) ? ? ?
N2a C11a 1.388(5) ? ? ?
N2a C14a 1.341(5) ? ? ?
N3a C6a 1.364(5) ? ? ?
N3a C9a 1.376(5) ? ? ?
N4a C16a 1.371(6) ? ? ?
N4a C19a 1.339(6) ? ? ?
C1a C2a 1.421(6) ? ? ?
C1a C20a 1.391(6) ? ? ?
C2a C3a 1.348(7) ? ? ?
C3a C4a 1.430(6) ? ? ?
C4a C5a 1.383(6) ? ? ?
C5a C6a 1.427(6) ? ? ?
C5a C23a 1.490(6) ? ? ?
C6a C7a 1.445(6) ? ? ?
C7a C8a 1.333(7) ? ? ?
C8a C9a 1.436(6) ? ? ?
C9a C10a 1.398(6) ? ? ?
C10a C11a 1.398(6) ? ? ?
C10a C30a 1.501(6) ? ? ?
C11a C12a 1.408(6) ? ? ?
C12a C13a 1.385(6) ? ? ?
C13a C13_1a 1.475(6) ? ? ?
C13a C14a 1.397(6) ? ? ?
C13_1a C13_2a 1.530(6) ? ? ?
C13_2a C15a 1.524(6) ? ? ?
C14a C15a 1.398(6) ? ? ?
C15a C16a 1.372(6) ? ? ?
C16a C17a 1.501(6) ? ? ?
C17a C18a 1.548(6) ? ? ?
C18a C19a 1.526(6) ? ? ?
C18a C21a 1.523(6) ? ? ?
C18a C22a 1.527(6) ? ? ?
C19a C20a 1.383(6) ? ? ?
C23a C24a 1.382(6) ? ? ?
C23a C28a 1.388(6) ? ? ?
C24a C25a 1.374(7) ? ? ?
C25a C26a 1.380(8) ? ? ?
C26a C27a 1.377(8) ? ? ?
C26a C29a 1.516(7) ? ? ?
C27a C28a 1.369(7) ? ? ?
C30a C31a 1.398(6) ? ? ?
C30a C35a 1.390(6) ? ? ?
C31a C32a 1.385(7) ? ? ?
C31a C36a 1.510(7) ? ? ?
C32a C33a 1.379(8) ? ? ?
C33a C34a 1.372(8) ? ? ?
C33a C37a 1.500(6) ? ? ?
C34a C35a 1.388(7) ? ? ?
C35a C38a 1.519(7) ? ? ?
O1b C13_1b 1.215(7) ? ? ?
N1b C1b 1.372(5) ? ? ?
N1b C4b 1.385(5) ? ? ?
N2b C11b 1.393(5) ? ? ?
N2b C14b 1.345(5) ? ? ?
N3b C6b 1.362(5) ? ? ?
N3b C9b 1.386(5) ? ? ?
N4b C16b 1.372(6) ? ? ?
N4b C19b 1.334(6) ? ? ?
C1b C2b 1.412(7) ? ? ?
C1b C20b 1.399(6) ? ? ?
C2b C3b 1.351(6) ? ? ?
C3b C4b 1.419(6) ? ? ?
C4b C5b 1.390(6) ? ? ?
C5b C6b 1.419(6) ? ? ?
C5b C23b 1.496(6) ? ? ?
C6b C7b 1.451(5) ? ? ?
C7b C8b 1.333(7) ? ? ?
C8b C9b 1.432(6) ? ? ?
C9b C10b 1.405(6) ? ? ?
C10b C11b 1.394(6) ? ? ?
C10b C30b 1.500(6) ? ? ?
C11b C12b 1.406(6) ? ? ?
C12b C13b 1.377(6) ? ? ?
C13b C13_1b 1.461(6) ? ? ?
C13b C14b 1.392(7) ? ? ?
C13_1b C13_2b 1.546(7) ? ? ?
C13_2b C15b 1.506(6) ? ? ?
C14b C15b 1.400(6) ? ? ?
C15b C16b 1.371(7) ? ? ?
C16b C17b 1.506(6) ? ? ?
C17b C18b 1.522(7) ? ? ?
C18b C19b 1.531(6) ? ? ?
C18b C21b 1.518(6) ? ? ?
C18b C22b 1.530(6) ? ? ?
C19b C20b 1.383(7) ? ? ?
C23b C24b 1.386(6) ? ? ?
C23b C28b 1.397(6) ? ? ?
C24b C25b 1.382(7) ? ? ?
C25b C26b 1.380(8) ? ? ?
C26b C27b 1.375(8) ? ? ?
C26b C29b 1.513(7) ? ? ?
C27b C28b 1.374(7) ? ? ?
C30b C31b 1.392(6) ? ? ?
C30b C35b 1.390(7) ? ? ?
C31b C32b 1.391(7) ? ? ?
C31b C36b 1.491(7) ? ? ?
C32b C33b 1.370(10) ? ? ?
C33b C34b 1.372(9) ? ? ?
C33b C37b 1.516(7) ? ? ?
C34b C35b 1.403(7) ? ? ?
C35b C38b 1.507(7) ? ? ?
